data_7248112
loop_
_publ_author_name
'Kaenpracha, Chaowat'
'Katrun, Praewpan'
'Chainok, Kittipong'
'Sukpattanacharoen, Chattarika'
'Kungwan, Nawee'
'Boonmak, Jaursup'

_publ_section_title
;
 Photoinduced enhancement of intraligand charge-transfer of a crystalline
 3,3&#x2032;-diindolyl(3-pyridyl)methane
;
_journal_issue 10
_journal_name_full CrystEngComm
_journal_page_first 1438
_journal_page_last 1443
_journal_paper_doi 10.1039/D3CE01283B
_journal_volume 26
_journal_year 2024
_chemical_formula_moiety 'C H4 O, C22 H17 N3'
_chemical_formula_sum 'C23 H21 N3 O'
_chemical_formula_weight 355.443
_chemical_properties_physical Light-sensitive,Photo-sensitive
_space_group_crystal_system monoclinic
_space_group_IT_number 14
_space_group_name_Hall '-P 2yn'
_space_group_name_H-M_alt 'P 1 21/n 1'
_symmetry_Int_Tables_number 14
_atom_sites_solution_primary dual
_audit_creation_date 2023-09-27
_audit_creation_method
;
Olex2 1.5
(compiled 2023.08.24 svn.re1ec1418 for OlexSys, GUI svn.r6817)
;
_audit_update_record
;
2023-10-24 deposited with the CCDC.	2024-02-09 downloaded from the CCDC.
;
_cell_angle_alpha 90
_cell_angle_beta 112.580(4)
_cell_angle_gamma 90
_cell_formula_units_Z 4
_cell_length_a 14.4831(18)
_cell_length_b 9.3913(9)
_cell_length_c 15.0356(19)
_cell_measurement_reflns_used 5846
_cell_measurement_temperature 298(2)
_cell_measurement_theta_max 23.12
_cell_measurement_theta_min 2.62
_cell_volume 1888.3(4)
_computing_cell_refinement 'SAINT V8.40B (Bruker AXS LLC, 2019)'
_computing_data_reduction 'SAINT V8.40B (Bruker AXS LLC, 2019)'
_computing_molecular_graphics 'Olex2 1.5 (Dolomanov et al., 2009)'
_computing_publication_material 'Olex2 1.5 (Dolomanov et al., 2009)'
_computing_structure_refinement 'olex2.refine 1.5 (Bourhis et al., 2015)'
_computing_structure_solution 'SHELXT 2014/4 (Sheldrick, 2014)'
_diffrn_ambient_temperature 298(2)
_diffrn_measured_fraction_theta_full 0.9985
_diffrn_measured_fraction_theta_max 0.9987
_diffrn_measurement_device_type 'Bruker D8 QUEST PHOTON-II'
_diffrn_measurement_method '\f and \w scans'
_diffrn_radiation_type 'Mo K\a'
_diffrn_radiation_wavelength 0.71073
_diffrn_reflns_av_R_equivalents 0.0657
_diffrn_reflns_av_unetI/netI 0.0439
_diffrn_reflns_Laue_measured_fraction_full 0.9985
_diffrn_reflns_Laue_measured_fraction_max 0.9987
_diffrn_reflns_limit_h_max 17
_diffrn_reflns_limit_h_min -17
_diffrn_reflns_limit_k_max 11
_diffrn_reflns_limit_k_min -11
_diffrn_reflns_limit_l_max 18
_diffrn_reflns_limit_l_min -18
_diffrn_reflns_number 21421
_diffrn_reflns_point_group_measured_fraction_full 0.9985
_diffrn_reflns_point_group_measured_fraction_max 0.9987
_diffrn_reflns_theta_full 25.2417
_diffrn_reflns_theta_max 26.02
_diffrn_reflns_theta_min 2.62
_diffrn_source_current 30.0
_diffrn_source_power 1.5
_diffrn_source_voltage 50.0
_diffrn_standards_number 0
_exptl_absorpt_coefficient_mu 0.078
_exptl_absorpt_correction_T_max 0.7454
_exptl_absorpt_correction_T_min 0.6570
_exptl_absorpt_correction_type multi-scan
_exptl_absorpt_process_details
;
Krause, L., Herbst-Irmer, R., Sheldrick, G. M., Stalke, D. (2015).
"Comparison of silver and molybdenum microfocus X-ray sources for
single-crystal structure determination"
J. Appl. Cryst. 48, 3-10.
doi:10.1107/S1600576714022985
;
_exptl_crystal_colour yellow
_exptl_crystal_colour_primary yellow
_exptl_crystal_density_diffrn 1.250
_exptl_crystal_description block
_exptl_crystal_F_000 752.442
_exptl_crystal_size_max 0.45
_exptl_crystal_size_mid 0.05
_exptl_crystal_size_min 0.05
_refine_diff_density_max 0.5611
_refine_diff_density_min -0.5150
_refine_diff_density_rms 0.1106
_refine_ls_d_res_high 0.8100
_refine_ls_d_res_low 7.7787
_refine_ls_goodness_of_fit_ref 1.6190
_refine_ls_hydrogen_treatment constr
_refine_ls_matrix_type full
_refine_ls_number_constraints 40
_refine_ls_number_parameters 246
_refine_ls_number_reflns 3720
_refine_ls_number_restraints 0
_refine_ls_restrained_S_all 1.6190
_refine_ls_R_factor_all 0.1776
_refine_ls_R_factor_gt 0.1189
_refine_ls_shift/su_max 0.0008
_refine_ls_shift/su_mean 0.0001
_refine_ls_structure_factor_coef Fsqd
_refine_ls_weighting_details 'w=1/[\s^2^(Fo^2^)+(0.2P)^2^] where P=(Fo^2^+2Fc^2^)/3'
_refine_ls_weighting_scheme calc
_refine_ls_wR_factor_gt 0.3019
_refine_ls_wR_factor_ref 0.4517
_reflns_Friedel_coverage 0.0
_reflns_limit_h_max 10
_reflns_limit_h_min -17
_reflns_limit_k_max 11
_reflns_limit_k_min 0
_reflns_limit_l_max 18
_reflns_limit_l_min -9
_reflns_number_gt 2049
_reflns_number_total 3720
_reflns_threshold_expression I>=2u(I)
_cod_data_source_file d3ce01283b2.cif
_cod_data_source_block 80MIr-PMDI-MeOH
_cod_depositor_comments 'Adding full bibliography for 7248111--7248117.cif.'
_cod_database_code 7248112
_olex2_refinement_description
;
;
_olex2_submission_special_instructions 'No special instructions were received'

loop_
_space_group_symop_id
_space_group_symop_operation_xyz
1 x,y,z
2 -x+1/2,y+1/2,-z+1/2
3 -x,-y,-z
4 x-1/2,-y-1/2,z-1/2

loop_
_atom_site_label
_atom_site_type_symbol
_atom_site_fract_x
_atom_site_fract_y
_atom_site_fract_z
_atom_site_U_iso_or_equiv
_atom_site_adp_type
_atom_site_occupancy
_atom_site_refinement_flags_posn
O1 O 0.7562(3) 0.6366(4) 0.9104(3) 0.0838(12) Uani 1.000000 .
N2 N 0.2868(3) 0.5902(4) 0.5222(3) 0.0707(12) Uani 1.000000 .
N3 N 0.2110(3) 0.4328(5) 0.8862(3) 0.0753(13) Uani 1.000000 .
N1 N 0.6063(3) 0.4441(5) 0.8611(4) 0.0839(14) Uani 1.000000 .
C9 C 0.3240(3) 0.4200(5) 0.6349(3) 0.0586(12) Uani 1.000000 .
C17 C 0.2702(4) 0.3742(5) 0.7728(3) 0.0610(12) Uani 1.000000 .
C18 C 0.1639(4) 0.3615(5) 0.7337(3) 0.0628(13) Uani 1.000000 .
C7 C 0.3378(3) 0.3334(5) 0.7230(3) 0.0596(12) Uani 1.000000 .
C11 C 0.3367(4) 0.4878(5) 0.4940(3) 0.0634(12) Uani 1.000000 .
C3 C 0.4468(4) 0.3280(5) 0.7908(3) 0.0607(12) Uani 1.000000 .
C10 C 0.3622(3) 0.3791(5) 0.5634(3) 0.0605(13) Uani 1.000000 .
C19 C 0.1297(4) 0.3967(5) 0.8061(4) 0.0669(14) Uani 1.000000 .
C8 C 0.2804(4) 0.5493(5) 0.6073(4) 0.0661(13) Uani 1.000000 .
C23 C 0.0939(4) 0.3190(5) 0.6440(4) 0.0709(14) Uani 1.000000 .
C4 C 0.4893(4) 0.2049(5) 0.8397(4) 0.0675(14) Uani 1.000000 .
C15 C 0.4148(4) 0.2612(6) 0.5526(4) 0.0708(14) Uani 1.000000 .
C16 C 0.2958(4) 0.4170(5) 0.8662(4) 0.0708(14) Uani 1.000000 .
C2 C 0.5086(4) 0.4450(6) 0.8049(4) 0.0727(14) Uani 1.000000 .
C5 C 0.5899(4) 0.2019(6) 0.8967(4) 0.0805(16) Uani 1.000000 .
C12 C 0.3637(4) 0.4795(6) 0.4154(4) 0.0791(15) Uani 1.000000 .
C22 C -0.0055(4) 0.3152(6) 0.6294(5) 0.0811(16) Uani 1.000000 .
C6 C 0.6451(4) 0.3226(6) 0.9050(4) 0.0839(17) Uani 1.000000 .
C21 C -0.0377(5) 0.3516(6) 0.7017(5) 0.0837(17) Uani 1.000000 .
C20 C 0.0290(4) 0.3926(6) 0.7909(5) 0.0810(17) Uani 1.000000 .
C14 C 0.4413(5) 0.2541(7) 0.4750(5) 0.0899(18) Uani 1.000000 .
C13 C 0.4149(5) 0.3609(8) 0.4062(5) 0.097(2) Uani 1.000000 .
C1 C 0.8073(6) 0.6155(8) 0.8485(5) 0.113(2) Uani 1.000000 .
H12 H 0.3476(4) 0.5523(6) 0.3700(4) 0.0949(18) Uiso 1.000000 R
H13 H 0.4321(5) 0.3522(8) 0.3529(5) 0.116(2) Uiso 1.000000 R
H14 H 0.4778(5) 0.1763(7) 0.4681(5) 0.108(2) Uiso 1.000000 R
H15 H 0.4317(4) 0.1881(6) 0.5977(4) 0.0850(17) Uiso 1.000000 R
H23 H 0.1145(4) 0.2935(5) 0.5947(4) 0.0850(17) Uiso 1.000000 R
H22 H -0.0521(4) 0.2876(6) 0.5697(5) 0.097(2) Uiso 1.000000 R
H21 H -0.1057(5) 0.3484(6) 0.6898(5) 0.100(2) Uiso 1.000000 R
H20 H 0.0073(4) 0.4168(6) 0.8397(5) 0.097(2) Uiso 1.000000 R
H2a H 0.4808(4) 0.5293(6) 0.7735(4) 0.0873(17) Uiso 1.000000 R
H6 H 0.7130(4) 0.3198(6) 0.9432(4) 0.101(2) Uiso 1.000000 R
H5 H 0.6197(4) 0.1191(6) 0.9289(4) 0.0966(19) Uiso 1.000000 R
H4 H 0.4502(4) 0.1243(5) 0.8342(4) 0.0810(16) Uiso 1.000000 R
H7 H 0.3196(3) 0.2356(5) 0.7003(3) 0.0715(15) Uiso 1.000000 R
H8 H 0.2504(4) 0.6024(5) 0.6412(4) 0.0793(16) Uiso 1.000000 R
H16 H 0.3608(4) 0.4331(5) 0.9098(4) 0.0850(17) Uiso 1.000000 R
H1a H 0.7685(19) 0.654(5) 0.7862(12) 0.169(4) Uiso 1.000000 GR
H1b H 0.8709(18) 0.663(5) 0.874(2) 0.169(4) Uiso 1.000000 GR
H1c H 0.817(4) 0.5154(9) 0.843(3) 0.169(4) Uiso 1.000000 GR
H1 H 0.704(3) 0.590(6) 0.891(3) 0.1258(18) Uiso 1.000000 GR
H2 H 0.2633(3) 0.6678(4) 0.4916(3) 0.0849(15) Uiso 1.000000 R
H3 H 0.2096(3) 0.4607(5) 0.9402(3) 0.0903(15) Uiso 1.000000 R

loop_
_atom_site_aniso_label
_atom_site_aniso_U_11
_atom_site_aniso_U_22
_atom_site_aniso_U_33
_atom_site_aniso_U_12
_atom_site_aniso_U_13
_atom_site_aniso_U_23
O1 0.078(3) 0.088(3) 0.082(3) -0.018(2) 0.027(2) -0.016(2)
N2 0.077(3) 0.062(3) 0.070(3) 0.009(2) 0.025(2) 0.005(2)
N3 0.084(3) 0.079(3) 0.071(3) 0.003(2) 0.039(3) -0.002(2)
N1 0.063(3) 0.073(3) 0.096(3) -0.006(2) 0.008(2) 0.005(2)
C9 0.055(3) 0.058(3) 0.060(3) -0.000(2) 0.019(2) -0.004(2)
C17 0.067(3) 0.054(3) 0.063(3) 0.001(2) 0.026(2) 0.003(2)
C18 0.066(3) 0.060(3) 0.066(3) 0.001(2) 0.029(3) 0.004(2)
C7 0.060(3) 0.054(3) 0.064(3) -0.001(2) 0.023(2) -0.002(2)
C11 0.063(3) 0.062(3) 0.061(3) -0.002(2) 0.020(2) -0.004(2)
C3 0.060(3) 0.059(3) 0.062(3) -0.000(2) 0.022(2) -0.003(2)
C10 0.055(3) 0.062(3) 0.060(3) -0.002(2) 0.017(2) -0.004(2)
C19 0.070(3) 0.065(3) 0.070(3) 0.003(2) 0.031(3) 0.008(2)
C8 0.066(3) 0.065(3) 0.067(3) 0.004(2) 0.025(2) -0.003(2)
C23 0.069(3) 0.067(3) 0.073(3) -0.005(2) 0.024(3) -0.005(2)
C4 0.073(3) 0.054(3) 0.069(3) 0.001(2) 0.021(3) 0.001(2)
C15 0.073(3) 0.069(3) 0.072(3) 0.006(3) 0.029(3) -0.004(2)
C16 0.072(3) 0.070(3) 0.067(3) 0.003(3) 0.023(3) 0.000(2)
C2 0.070(3) 0.063(3) 0.077(3) -0.004(3) 0.018(3) 0.003(3)
C5 0.079(4) 0.069(3) 0.079(4) 0.008(3) 0.013(3) 0.005(3)
C12 0.087(4) 0.085(4) 0.065(3) -0.005(3) 0.029(3) 0.002(3)
C22 0.065(3) 0.076(4) 0.096(4) -0.010(3) 0.025(3) 0.000(3)
C6 0.061(3) 0.084(4) 0.091(4) 0.004(3) 0.011(3) -0.003(3)
C21 0.070(4) 0.079(4) 0.106(5) -0.005(3) 0.038(4) 0.008(3)
C20 0.085(4) 0.074(4) 0.101(5) 0.007(3) 0.055(4) 0.017(3)
C14 0.095(4) 0.096(4) 0.086(4) 0.017(3) 0.043(3) -0.010(3)
C13 0.106(5) 0.117(5) 0.076(4) 0.002(4) 0.045(4) -0.014(4)
C1 0.108(5) 0.125(6) 0.116(6) -0.025(4) 0.054(5) -0.031(4)

loop_
_atom_type_symbol
_atom_type_scat_dispersion_real
_atom_type_scat_dispersion_imag
_atom_type_scat_Cromer_Mann_a1
_atom_type_scat_Cromer_Mann_a2
_atom_type_scat_Cromer_Mann_a3
_atom_type_scat_Cromer_Mann_a4
_atom_type_scat_Cromer_Mann_b1
_atom_type_scat_Cromer_Mann_b2
_atom_type_scat_Cromer_Mann_b3
_atom_type_scat_Cromer_Mann_b4
_atom_type_scat_Cromer_Mann_c
_atom_type_scat_source
_atom_type_scat_dispersion_source
C 0.00313 0.00162 2.31000 1.02000 1.58860 0.86500 20.84390 10.20750 0.56870 51.65120 0.21560 'International Tables Volume C Table 6.1.1.4 (pp. 500-502)' 'Brennan, Cowan, Rev. Sci. Instrum., 1992, 63, 850'
H 0.00000 0.00000 0.49300 0.32291 0.14019 0.04081 10.51090 26.12570 3.14236 57.79970 0.00304 'International Tables Volume C Table 6.1.1.4 (pp. 500-502)' 'Brennan, Cowan, Rev. Sci. Instrum., 1992, 63, 850'
N 0.00612 0.00332 12.21260 3.13220 2.01250 1.16630 0.00570 9.89330 28.99750 0.58260 -11.52900 'International Tables Volume C Table 6.1.1.4 (pp. 500-502)' 'Brennan, Cowan, Rev. Sci. Instrum., 1992, 63, 850'
O 0.01085 0.00610 3.04850 2.28680 1.54630 0.86700 13.27710 5.70110 0.32390 32.90890 0.25080 'International Tables Volume C Table 6.1.1.4 (pp. 500-502)' 'Brennan, Cowan, Rev. Sci. Instrum., 1992, 63, 850'

loop_
_geom_angle_atom_site_label_1
_geom_angle_atom_site_label_2
_geom_angle_atom_site_label_3
_geom_angle
_geom_angle_site_symmetry_1
_geom_angle_site_symmetry_3
_geom_angle_publ_flag
H1 O1 C1 109.5 . . ?
C8 N2 C11 109.0(4) . . ?
H2 N2 C11 125.5(3) . . ?
H2 N2 C8 125.5(3) . . ?
C16 N3 C19 108.6(4) . . ?
H3 N3 C19 125.7(3) . . ?
H3 N3 C16 125.7(3) . . ?
C6 N1 C2 117.5(5) . . ?
C10 C9 C7 123.8(4) . . ?
C8 C9 C7 130.0(4) . . ?
C8 C9 C10 106.1(4) . . ?
C7 C17 C18 125.7(4) . . ?
C16 C17 C18 105.8(4) . . ?
C16 C17 C7 128.2(5) . . ?
C19 C18 C17 107.9(4) . . ?
C23 C18 C17 133.6(5) . . ?
C23 C18 C19 118.4(5) . . ?
C17 C7 C9 114.4(4) . . ?
C3 C7 C9 111.2(4) . . ?
C3 C7 C17 112.7(4) . . ?
H7 C7 C9 105.9(2) . . ?
H7 C7 C17 105.9(3) . . ?
H7 C7 C3 105.9(2) . . ?
C10 C11 N2 107.5(4) . . ?
C12 C11 N2 131.5(5) . . ?
C12 C11 C10 121.0(5) . . ?
C4 C3 C7 121.5(4) . . ?
C2 C3 C7 121.6(4) . . ?
C2 C3 C4 117.0(5) . . ?
C11 C10 C9 107.1(4) . . ?
C15 C10 C9 133.3(5) . . ?
C15 C10 C11 119.5(5) . . ?
C18 C19 N3 107.6(4) . . ?
C20 C19 N3 130.4(5) . . ?
C20 C19 C18 122.0(5) . . ?
C9 C8 N2 110.1(4) . . ?
H8 C8 N2 124.9(3) . . ?
H8 C8 C9 124.9(3) . . ?
C22 C23 C18 119.3(5) . . ?
H23 C23 C18 120.4(3) . . ?
H23 C23 C22 120.4(4) . . ?
C5 C4 C3 119.8(5) . . ?
H4 C4 C3 120.1(3) . . ?
H4 C4 C5 120.1(3) . . ?
C14 C15 C10 119.1(5) . . ?
H15 C15 C10 120.4(3) . . ?
H15 C15 C14 120.4(4) . . ?
C17 C16 N3 110.0(5) . . ?
H16 C16 N3 125.0(3) . . ?
H16 C16 C17 125.0(3) . . ?
C3 C2 N1 123.8(5) . . ?
H2a C2 N1 118.1(3) . . ?
H2a C2 C3 118.1(3) . . ?
C6 C5 C4 118.8(5) . . ?
H5 C5 C4 120.6(3) . . ?
H5 C5 C6 120.6(3) . . ?
C13 C12 C11 118.2(6) . . ?
H12 C12 C11 120.9(3) . . ?
H12 C12 C13 120.9(4) . . ?
C21 C22 C23 121.3(6) . . ?
H22 C22 C23 119.3(4) . . ?
H22 C22 C21 119.3(4) . . ?
C5 C6 N1 123.1(5) . . ?
H6 C6 N1 118.5(3) . . ?
H6 C6 C5 118.5(3) . . ?
C20 C21 C22 121.0(6) . . ?
H21 C21 C22 119.5(4) . . ?
H21 C21 C20 119.5(3) . . ?
C21 C20 C19 118.0(6) . . ?
H20 C20 C19 121.0(4) . . ?
H20 C20 C21 121.0(3) . . ?
C13 C14 C15 121.1(6) . . ?
H14 C14 C15 119.5(4) . . ?
H14 C14 C13 119.5(4) . . ?
C14 C13 C12 121.1(6) . . ?
H13 C13 C12 119.4(4) . . ?
H13 C13 C14 119.4(4) . . ?
H1a C1 O1 109.5 . . ?
H1b C1 O1 109.5 . . ?
H1b C1 H1a 109.5 . . ?
H1c C1 O1 109.5 . . ?
H1c C1 H1a 109.5 . . ?
H1c C1 H1b 109.5 . . ?

loop_
_geom_bond_atom_site_label_1
_geom_bond_atom_site_label_2
_geom_bond_distance
_geom_bond_site_symmetry_2
_geom_bond_publ_flag
O1 C1 1.407(7) . ?
O1 H1 0.8200 . ?
N2 C11 1.364(6) . ?
N2 C8 1.373(6) . ?
N2 H2 0.8600 . ?
N3 C19 1.365(6) . ?
N3 C16 1.379(7) . ?
N3 H3 0.8600 . ?
N1 C2 1.341(6) . ?
N1 C6 1.330(7) . ?
C9 C7 1.501(7) . ?
C9 C10 1.437(7) . ?
C9 C8 1.358(6) . ?
C17 C18 1.426(7) . ?
C17 C7 1.492(7) . ?
C17 C16 1.369(7) . ?
C18 C19 1.398(7) . ?
C18 C23 1.398(7) . ?
C7 C3 1.516(6) . ?
C7 H7 0.9800 . ?
C11 C10 1.404(7) . ?
C11 C12 1.382(7) . ?
C3 C4 1.382(7) . ?
C3 C2 1.381(7) . ?
C10 C15 1.388(7) . ?
C19 C20 1.388(7) . ?
C8 H8 0.9300 . ?
C23 C22 1.371(8) . ?
C23 H23 0.9300 . ?
C4 C5 1.378(7) . ?
C4 H4 0.9300 . ?
C15 C14 1.364(8) . ?
C15 H15 0.9300 . ?
C16 H16 0.9300 . ?
C2 H2a 0.9300 . ?
C5 C6 1.365(8) . ?
C5 H5 0.9300 . ?
C12 C13 1.375(9) . ?
C12 H12 0.9300 . ?
C22 C21 1.380(9) . ?
C22 H22 0.9300 . ?
C6 H6 0.9300 . ?
C21 C20 1.373(8) . ?
C21 H21 0.9300 . ?
C20 H20 0.9300 . ?
C14 C13 1.384(9) . ?
C14 H14 0.9300 . ?
C13 H13 0.9300 . ?
C1 H1a 0.9600 . ?
C1 H1b 0.9600 . ?
C1 H1c 0.9600 . ?

loop_
_geom_torsion_atom_site_label_1
_geom_torsion_atom_site_label_2
_geom_torsion_atom_site_label_3
_geom_torsion_atom_site_label_4
_geom_torsion
_geom_torsion_site_symmetry_1
_geom_torsion_site_symmetry_2
_geom_torsion_site_symmetry_3
_geom_torsion_site_symmetry_4
_geom_torsion_publ_flag
N2 C11 C10 C9 0.7(4) . . . . ?
N2 C11 C10 C15 -179.4(4) . . . . ?
N2 C11 C12 C13 179.7(6) . . . . ?
N2 C8 C9 C7 178.4(3) . . . . ?
N2 C8 C9 C10 1.3(4) . . . . ?
N3 C19 C18 C17 1.2(4) . . . . ?
N3 C19 C18 C23 179.3(4) . . . . ?
N3 C19 C20 C21 -180.0(6) . . . . ?
N3 C16 C17 C18 -0.7(4) . . . . ?
N3 C16 C17 C7 -174.7(4) . . . . ?
N1 C2 C3 C7 -177.4(5) . . . . ?
N1 C2 C3 C4 1.3(7) . . . . ?
N1 C6 C5 C4 0.4(7) . . . . ?
C9 C7 C17 C18 64.7(5) . . . . ?
C9 C7 C17 C16 -122.4(4) . . . . ?
C9 C7 C3 C4 -140.7(4) . . . . ?
C9 C7 C3 C2 37.9(5) . . . . ?
C9 C10 C11 C12 179.8(4) . . . . ?
C9 C10 C15 C14 -179.6(6) . . . . ?
C17 C18 C19 C20 -179.1(4) . . . . ?
C17 C18 C23 C22 178.5(6) . . . . ?
C17 C7 C3 C4 89.3(4) . . . . ?
C17 C7 C3 C2 -92.1(5) . . . . ?
C18 C19 C20 C21 0.4(6) . . . . ?
C18 C23 C22 C21 -0.4(6) . . . . ?
C7 C3 C4 C5 176.5(5) . . . . ?
C11 C10 C15 C14 0.5(6) . . . . ?
C11 C12 C13 C14 -1.7(7) . . . . ?
C3 C4 C5 C6 1.4(6) . . . . ?
C10 C15 C14 C13 -1.3(6) . . . . ?
C19 C20 C21 C22 0.2(6) . . . . ?
C23 C22 C21 C20 -0.2(6) . . . . ?
C15 C14 C13 C12 2.0(8) . . . . ?
